data_1552917
loop_
_publ_author_name
'Yu, Bingqiong'
'Liu, Yanhong'
'Peng, Xian'
'Hua, Siyu'
'Zhou, Gangcheng'
'Yan, Kun'
'Liu, Yi'

_publ_section_title
;
 Synthesis, characterization, and antitumor properties of Au(i)-thiourea
 complexes.
;
_journal_issue 1
_journal_name_full 'Metallomics : integrated biometal science'
_journal_page_first 104
_journal_page_last 113
_journal_paper_doi 10.1039/c9mt00232d
_journal_volume 12
_journal_year 2020
_chemical_formula_moiety '2(C15 H12 Au0.5 Cl2 N2 S), C F3 O3 S, C3 H7'
_chemical_formula_sum 'C34 H31 Au Cl4 F3 N4 O3 S3'
_chemical_formula_weight 1035.57
_space_group_crystal_system orthorhombic
_space_group_IT_number 18
_space_group_name_Hall 'P 2 2ab'
_space_group_name_H-M_alt 'P 21 21 2'
_atom_sites_solution_hydrogens geom
_atom_sites_solution_primary direct
_audit_creation_date 2019-11-08
_audit_creation_method
; 
Olex2 1.2 
(compiled 2018.05.29 svn.r3508 for OlexSys, GUI svn.r5506) 
;
_audit_update_record
;
2019-11-11 deposited with the CCDC.	2019-11-14 downloaded from the CCDC.
;
_cell_angle_alpha 90
_cell_angle_beta 90
_cell_angle_gamma 90
_cell_formula_units_Z 4
_cell_length_a 18.2211(10)
_cell_length_b 18.9776(10)
_cell_length_c 11.1500(6)
_cell_measurement_reflns_used 9862
_cell_measurement_temperature 200(1)
_cell_measurement_theta_max 31.33
_cell_measurement_theta_min 2.40
_cell_volume 3855.6(4)
_computing_cell_refinement 'SAINT v7.68A (Bruker, 2009)'
_computing_data_collection 'Bruker APEX2'
_computing_data_reduction 'SAINT v7.68A (Bruker, 2009)'
_computing_molecular_graphics 'Olex2 (Dolomanov et al., 2009)'
_computing_publication_material 'Olex2 (Dolomanov et al., 2009)'
_computing_structure_refinement 'XL (Sheldrick, 2008)'
_computing_structure_solution 'XS (Sheldrick, 2008)'
_diffrn_ambient_temperature 200(1)
_diffrn_measured_fraction_theta_full 0.997
_diffrn_measured_fraction_theta_max 0.955
_diffrn_measurement_device_type 'Bruker APEX-II CCD'
_diffrn_measurement_method '\f and \w scans'
_diffrn_radiation_monochromator graphite
_diffrn_radiation_type MoK\a
_diffrn_radiation_wavelength 0.71073
_diffrn_reflns_av_R_equivalents 0.0259
_diffrn_reflns_av_unetI/netI 0.0470
_diffrn_reflns_Laue_measured_fraction_full 0.997
_diffrn_reflns_Laue_measured_fraction_max 0.955
_diffrn_reflns_limit_h_max 26
_diffrn_reflns_limit_h_min -25
_diffrn_reflns_limit_k_max 27
_diffrn_reflns_limit_k_min -27
_diffrn_reflns_limit_l_max 16
_diffrn_reflns_limit_l_min -16
_diffrn_reflns_number 41889
_diffrn_reflns_point_group_measured_fraction_full 0.986
_diffrn_reflns_point_group_measured_fraction_max 0.932
_diffrn_reflns_theta_full 25.242
_diffrn_reflns_theta_max 32.133
_diffrn_reflns_theta_min 1.549
_diffrn_standards_number 0
_exptl_absorpt_coefficient_mu 4.310
_exptl_absorpt_correction_T_max 0.7464
_exptl_absorpt_correction_T_min 0.6125
_exptl_absorpt_correction_type multi-scan
_exptl_absorpt_process_details 'SADABS-2008/1 (Bruker,2008)'
_exptl_crystal_colour colourless
_exptl_crystal_colour_primary colourless
_exptl_crystal_density_diffrn 1.784
_exptl_crystal_description block
_exptl_crystal_F_000 2036
_exptl_crystal_size_max 0.15
_exptl_crystal_size_mid 0.12
_exptl_crystal_size_min 0.1
_refine_diff_density_max 1.513
_refine_diff_density_min -0.768
_refine_diff_density_rms 0.103
_refine_ls_abs_structure_details
; 
 Flack x determined using 3993 quotients [(I+)-(I-)]/[(I+)+(I-)] 
 (Parsons, Flack and Wagner, Acta Cryst. B69 (2013) 249-259). 
;
_refine_ls_abs_structure_Flack -0.001(3)
_refine_ls_extinction_method none
_refine_ls_goodness_of_fit_ref 1.033
_refine_ls_hydrogen_treatment constr
_refine_ls_matrix_type full
_refine_ls_number_parameters 471
_refine_ls_number_reflns 12623
_refine_ls_number_restraints 27
_refine_ls_restrained_S_all 1.051
_refine_ls_R_factor_all 0.0401
_refine_ls_R_factor_gt 0.0274
_refine_ls_shift/su_max 0.002
_refine_ls_shift/su_mean 0.000
_refine_ls_structure_factor_coef Fsqd
_refine_ls_weighting_details 'w=1/[\s^2^(Fo^2^)+(0.0318P)^2^+0.6352P] where P=(Fo^2^+2Fc^2^)/3'
_refine_ls_weighting_scheme calc
_refine_ls_wR_factor_gt 0.0712
_refine_ls_wR_factor_ref 0.0762
_reflns_Friedel_coverage 0.779
_reflns_Friedel_fraction_full 0.971
_reflns_Friedel_fraction_max 0.903
_reflns_number_gt 10312
_reflns_number_total 12623
_reflns_threshold_expression 'I > 2\s(I)'
_cod_data_source_file c9mt00232d2.cif
_cod_data_source_block t
_cod_depositor_comments 'Adding full bibliography for 1552917.cif.'
_cod_database_code 1552917
_shelx_shelxl_version_number 2014/7
_shelx_space_group_comment
; 
The symmetry employed for this shelxl refinement is uniquely defined 
by the following loop, which should always be used as a source of 
symmetry information in preference to the above space-group names. 
They are only intended as comments. 
;
_shelx_estimated_absorpt_t_max 0.672
_shelx_estimated_absorpt_t_min 0.564
_olex2_refinement_description
; 
1. Fixed Uiso 
 At 1.2 times of: 
  All C(H) groups, All C(H,H) groups 
 At 1.5 times of: 
  All C(H,H,H) groups 
2. Restrained distances 
 C1S-C2S = C3S-C2S 
 1.51 with sigma of 0.01 
 C3S_$1-C3S 
 1.51 with sigma of 0.01 
 C2S-C1S = C3S-C2S 
 1.51 with sigma of 0.01 
 C1S-C3S 
 2.54 with sigma of 0.02 
 C3S_$1-C2S 
 2.54 with sigma of 0.02 
 C3S-C2S_$1 
 2.54 with sigma of 0.02 
 C3S-C1S 
 2.54 with sigma of 0.02 
3. Uiso/Uaniso restraints and constraints 
Uanis(C1S) \\sim Ueq, Uanis(C3S) \\sim Ueq, Uanis(C2S) \\sim Ueq: with sigma of 
0.005 and sigma for terminal atoms of 0.01 
4.a Secondary CH2 refined with riding coordinates: 
 C17(H17A,H17B), C2(H2A,H2B), C3(H3A,H3B), C18(H18A,H18B), C3S(H3SA,H3SB), 
 C2S(H2SA,H2SB) 
4.b Aromatic/amide H refined with riding coordinates: 
 C11(H11), C9(H9), C14(H14), C27(H27), C30(H30), C12(H12), C21(H21), C26(H26), 
 C24(H24), C23(H23), C20(H20), C5(H5), C8(H8), C6(H6), C29(H29), C15(H15) 
4.c Idealised Me refined as rotating group: 
 C1S(H1SA,H1SB,H1SC) 
;
_olex2_submission_special_instructions 'No special instructions were received'

loop_
_space_group_symop_operation_xyz
'x, y, z'
'-x, -y, z'
'x+1/2, -y+1/2, -z'
'-x+1/2, y+1/2, -z'

loop_
_atom_site_label
_atom_site_type_symbol
_atom_site_fract_x
_atom_site_fract_y
_atom_site_fract_z
_atom_site_U_iso_or_equiv
_atom_site_adp_type
_atom_site_occupancy
_atom_site_site_symmetry_order
_atom_site_calc_flag
_atom_site_refinement_flags_posn
_atom_site_refinement_flags_adp
_atom_site_refinement_flags_occupancy
Au1 Au 0.5000 0.5000 0.31365(2) 0.02730(6) Uani 1 2 d S T P
Au2 Au 0.5000 0.5000 0.77073(2) 0.02841(6) Uani 1 2 d S T P
S1 S 0.37464(6) 0.49471(8) 0.30475(11) 0.0363(2) Uani 1 1 d . . .
S2 S 0.37593(6) 0.51500(6) 0.76079(12) 0.0354(3) Uani 1 1 d . . .
Cl4 Cl 0.68546(8) 0.71903(9) 0.86861(16) 0.0546(4) Uani 1 1 d . . .
S3 S 0.25746(9) 0.75247(8) 0.74358(13) 0.0460(3) Uani 1 1 d . . .
Cl2 Cl 0.66570(8) 0.26155(8) 0.32610(14) 0.0472(3) Uani 1 1 d . . .
Cl3 Cl 0.05038(8) 0.39909(9) 0.67107(18) 0.0576(4) Uani 1 1 d . . .
Cl1 Cl 0.05558(10) 0.67202(10) 0.4330(2) 0.0703(5) Uani 1 1 d . . .
C4 C 0.2288(2) 0.5043(3) 0.4515(4) 0.0319(8) Uani 1 1 d . . .
C11 C 0.5097(3) 0.3586(2) 0.5153(4) 0.0337(11) Uani 1 1 d . . .
H11 H 0.5047 0.3806 0.5915 0.040 Uiso 1 1 calc R . .
C9 C 0.2450(3) 0.5726(3) 0.4851(6) 0.0436(13) Uani 1 1 d . . .
H9 H 0.2926 0.5837 0.5140 0.052 Uiso 1 1 calc R . .
N1 N 0.2808(2) 0.4489(2) 0.4719(4) 0.0354(9) Uani 1 1 d . . .
N4 N 0.3924(2) 0.5973(2) 0.9619(4) 0.0369(9) Uani 1 1 d . . .
C16 C 0.3506(2) 0.5583(2) 0.8892(4) 0.0292(9) Uani 1 1 d . . .
C14 C 0.5229(3) 0.2944(3) 0.2933(5) 0.0348(11) Uani 1 1 d . . .
H14 H 0.5278 0.2721 0.2175 0.042 Uiso 1 1 calc R . .
N3 N 0.2821(2) 0.5554(2) 0.9292(4) 0.0355(9) Uani 1 1 d . . .
C13 C 0.5817(3) 0.2968(2) 0.3714(5) 0.0335(10) Uani 1 1 d . . .
C17 C 0.2701(3) 0.5992(4) 1.0357(6) 0.0557(17) Uani 1 1 d . . .
H17A H 0.2527 0.5706 1.1044 0.067 Uiso 1 1 calc R . .
H17B H 0.2341 0.6372 1.0195 0.067 Uiso 1 1 calc R . .
C10 C 0.4513(3) 0.3584(2) 0.4363(5) 0.0289(9) Uani 1 1 d . . .
C27 C 0.5418(3) 0.6995(3) 0.8227(5) 0.0392(12) Uani 1 1 d . . .
H27 H 0.5492 0.7309 0.7574 0.047 Uiso 1 1 calc R . .
C30 C 0.5212(3) 0.6098(3) 1.0152(5) 0.0375(11) Uani 1 1 d . . .
H30 H 0.5136 0.5791 1.0813 0.045 Uiso 1 1 calc R . .
C28 C 0.5990(3) 0.6829(3) 0.8980(5) 0.0362(11) Uani 1 1 d . . .
C12 C 0.5767(3) 0.3267(3) 0.4838(5) 0.0340(11) Uani 1 1 d . . .
H12 H 0.6169 0.3256 0.5380 0.041 Uiso 1 1 calc R . .
C2 C 0.2681(3) 0.3956(3) 0.5661(5) 0.0386(12) Uani 1 1 d . . .
H2A H 0.2279 0.3631 0.5434 0.046 Uiso 1 1 calc R . .
H2B H 0.2560 0.4180 0.6438 0.046 Uiso 1 1 calc R . .
C3 C 0.3416(3) 0.3570(3) 0.5724(5) 0.0361(11) Uani 1 1 d . . .
H3A H 0.3659 0.3648 0.6507 0.043 Uiso 1 1 calc R . .
H3B H 0.3352 0.3057 0.5595 0.043 Uiso 1 1 calc R . .
C1 C 0.3473(3) 0.4419(2) 0.4223(4) 0.0299(9) Uani 1 1 d . . .
C21 C 0.1271(3) 0.5160(3) 0.7276(5) 0.0407(12) Uani 1 1 d . . .
H21 H 0.0974 0.5393 0.6699 0.049 Uiso 1 1 calc R . .
C26 C 0.4734(3) 0.6701(3) 0.8429(5) 0.0349(10) Uani 1 1 d . . .
H26 H 0.4335 0.6807 0.7912 0.042 Uiso 1 1 calc R . .
C19 C 0.2237(2) 0.5180(2) 0.8714(5) 0.0317(10) Uani 1 1 d . . .
C25 C 0.4638(3) 0.6251(3) 0.9388(5) 0.0325(10) Uani 1 1 d . . .
C18 C 0.3468(3) 0.6294(3) 1.0594(5) 0.0438(13) Uani 1 1 d . . .
H18A H 0.3467 0.6815 1.0538 0.053 Uiso 1 1 calc R . .
H18B H 0.3650 0.6154 1.1396 0.053 Uiso 1 1 calc R . .
C24 C 0.2110(3) 0.4483(3) 0.8987(5) 0.0383(11) Uani 1 1 d . . .
H24 H 0.2398 0.4256 0.9583 0.046 Uiso 1 1 calc R . .
C22 C 0.1160(3) 0.4456(3) 0.7525(5) 0.0373(11) Uani 1 1 d . . .
O1 O 0.3017(2) 0.6902(2) 0.7391(5) 0.0617(13) Uani 1 1 d . . .
C23 C 0.1562(3) 0.4111(3) 0.8392(6) 0.0419(12) Uani 1 1 d . . .
H23 H 0.1467 0.3631 0.8578 0.050 Uiso 1 1 calc R . .
F1 F 0.3773(3) 0.8273(3) 0.7472(5) 0.0890(15) Uani 1 1 d . . .
F2 F 0.3372(3) 0.7984(3) 0.9220(4) 0.0892(15) Uani 1 1 d . . .
C7 C 0.1236(3) 0.6071(3) 0.4355(5) 0.0431(13) Uani 1 1 d . . .
C20 C 0.1813(3) 0.5519(3) 0.7867(5) 0.0397(11) Uani 1 1 d . . .
H20 H 0.1896 0.6003 0.7694 0.048 Uiso 1 1 calc R . .
O3 O 0.1968(3) 0.7497(4) 0.8240(6) 0.0887(19) Uani 1 1 d . . .
C5 C 0.1599(3) 0.4876(3) 0.4109(6) 0.0492(14) Uani 1 1 d . . .
H5 H 0.1488 0.4405 0.3883 0.059 Uiso 1 1 calc R . .
C8 C 0.1921(3) 0.6254(3) 0.4769(6) 0.0444(13) Uani 1 1 d . . .
H8 H 0.2030 0.6725 0.4992 0.053 Uiso 1 1 calc R . .
F3 F 0.2830(3) 0.8801(2) 0.8190(5) 0.0978(18) Uani 1 1 d . . .
C6 C 0.1060(3) 0.5398(3) 0.4028(7) 0.0528(15) Uani 1 1 d . . .
H6 H 0.0580 0.5287 0.3752 0.063 Uiso 1 1 calc R . .
N2 N 0.3840(2) 0.3894(2) 0.4734(4) 0.0302(8) Uani 1 1 d . . .
C29 C 0.5900(3) 0.6392(3) 0.9957(5) 0.0403(12) Uani 1 1 d . . .
H29 H 0.6297 0.6294 1.0483 0.048 Uiso 1 1 calc R . .
C15 C 0.4572(3) 0.3244(3) 0.3262(5) 0.0311(10) Uani 1 1 d . . .
H15 H 0.4161 0.3220 0.2740 0.037 Uiso 1 1 calc R . .
O2 O 0.2403(4) 0.7823(3) 0.6298(5) 0.0866(18) Uani 1 1 d . . .
C31 C 0.3174(5) 0.8176(3) 0.8107(6) 0.0591(17) Uani 1 1 d . . .
C1S C 0.4567(6) 0.1488(5) 1.0258(9) 0.118(4) Uani 1 1 d D U .
H1SA H 0.5033 0.1720 1.0067 0.177 Uiso 1 1 calc GR . .
H1SB H 0.4598 0.1272 1.1055 0.177 Uiso 1 1 calc GR . .
H1SC H 0.4171 0.1838 1.0250 0.177 Uiso 1 1 calc GR . .
C3S C 0.5024(9) 0.0385(3) 0.929(2) 0.36(2) Uani 1 1 d D U .
H3SA H 0.5326 0.0508 0.8579 0.433 Uiso 1 1 calc R . .
H3SB H 0.5323 0.0509 0.9999 0.433 Uiso 1 1 calc R . .
C2S C 0.4401(7) 0.0894(6) 0.9284(14) 0.167(6) Uani 1 1 d D U .
H2SA H 0.3938 0.0648 0.9483 0.201 Uiso 1 1 calc R . .
H2SB H 0.4349 0.1110 0.8480 0.201 Uiso 1 1 calc R . .

loop_
_atom_site_aniso_label
_atom_site_aniso_U_11
_atom_site_aniso_U_22
_atom_site_aniso_U_33
_atom_site_aniso_U_23
_atom_site_aniso_U_13
_atom_site_aniso_U_12
Au1 0.02796(10) 0.02715(9) 0.02678(10) 0.000 0.000 -0.00230(13)
Au2 0.02706(10) 0.02739(9) 0.03079(11) 0.000 0.000 0.00243(12)
S1 0.0271(5) 0.0439(6) 0.0379(5) 0.0129(7) 0.0008(4) -0.0002(6)
S2 0.0264(5) 0.0443(7) 0.0355(6) -0.0126(5) -0.0020(4) 0.0026(4)
Cl4 0.0414(7) 0.0654(9) 0.0569(9) -0.0114(8) 0.0064(7) -0.0186(7)
S3 0.0469(8) 0.0477(7) 0.0434(8) 0.0028(7) -0.0027(7) 0.0103(6)
Cl2 0.0362(7) 0.0493(7) 0.0560(9) 0.0037(6) 0.0033(6) 0.0135(6)
Cl3 0.0376(7) 0.0576(9) 0.0775(11) -0.0099(8) -0.0149(7) -0.0060(6)
Cl1 0.0575(9) 0.0691(10) 0.0842(13) 0.0344(10) 0.0190(9) 0.0304(8)
C4 0.0285(18) 0.0302(19) 0.037(2) -0.001(3) 0.0032(16) -0.002(2)
C11 0.037(3) 0.034(2) 0.030(2) -0.0002(16) -0.003(2) -0.002(2)
C9 0.039(3) 0.032(2) 0.060(4) -0.001(2) -0.004(3) -0.003(2)
N1 0.030(2) 0.032(2) 0.045(3) 0.0038(18) 0.0100(19) 0.0016(16)
N4 0.035(2) 0.043(2) 0.032(2) -0.0059(19) 0.0019(19) -0.0029(18)
C16 0.029(2) 0.032(2) 0.027(2) 0.0030(17) -0.0021(18) 0.0003(17)
C14 0.038(3) 0.033(2) 0.034(2) -0.0053(19) 0.000(2) 0.0029(19)
N3 0.030(2) 0.047(2) 0.030(2) -0.0065(18) 0.0025(16) -0.0007(17)
C13 0.029(2) 0.030(2) 0.042(3) 0.004(2) 0.004(2) 0.0050(17)
C17 0.041(3) 0.087(5) 0.040(3) -0.026(3) 0.011(3) -0.009(3)
C10 0.028(2) 0.028(2) 0.031(2) 0.0029(17) 0.0022(18) 0.0018(17)
C27 0.049(3) 0.032(2) 0.036(3) -0.001(2) 0.003(2) -0.001(2)
C30 0.038(3) 0.045(3) 0.030(2) 0.002(2) -0.0026(19) -0.003(2)
C28 0.031(2) 0.040(2) 0.037(3) -0.010(2) 0.001(2) -0.008(2)
C12 0.031(2) 0.035(2) 0.036(3) 0.005(2) -0.004(2) 0.0004(19)
C2 0.041(3) 0.034(2) 0.041(3) 0.005(2) 0.015(2) 0.000(2)
C3 0.043(3) 0.035(2) 0.030(2) 0.0089(19) 0.011(2) 0.001(2)
C1 0.031(2) 0.030(2) 0.029(2) 0.0009(17) 0.0012(18) -0.0031(18)
C21 0.035(2) 0.044(3) 0.043(3) 0.003(2) -0.004(2) 0.004(2)
C26 0.037(2) 0.033(2) 0.035(3) 0.002(2) -0.004(2) 0.0043(19)
C19 0.025(2) 0.035(2) 0.034(2) -0.0015(18) 0.0025(18) -0.0011(16)
C25 0.031(2) 0.037(2) 0.029(2) -0.0052(19) -0.001(2) -0.0013(19)
C18 0.047(3) 0.052(3) 0.032(3) -0.011(2) 0.009(2) -0.004(2)
C24 0.036(3) 0.035(2) 0.045(3) 0.009(2) 0.002(2) 0.004(2)
C22 0.028(2) 0.045(3) 0.039(3) -0.007(2) 0.006(2) -0.001(2)
O1 0.052(3) 0.039(2) 0.094(4) 0.001(2) -0.012(3) 0.0073(19)
C23 0.034(3) 0.039(3) 0.053(3) 0.002(2) 0.000(2) -0.003(2)
F1 0.079(3) 0.077(3) 0.111(4) 0.008(3) 0.011(3) -0.027(2)
F2 0.121(4) 0.086(3) 0.061(3) 0.002(2) -0.038(3) -0.001(3)
C7 0.036(3) 0.050(3) 0.043(3) 0.013(2) 0.008(2) 0.014(2)
C20 0.038(3) 0.039(3) 0.042(3) 0.005(2) 0.001(2) 0.001(2)
O3 0.051(3) 0.130(5) 0.085(4) -0.015(4) 0.021(3) -0.002(3)
C5 0.040(3) 0.047(4) 0.060(3) -0.011(3) -0.007(2) -0.007(2)
C8 0.048(3) 0.030(2) 0.056(4) 0.004(2) 0.000(3) 0.000(2)
F3 0.152(5) 0.054(2) 0.088(3) -0.020(2) -0.014(3) 0.034(3)
C6 0.034(3) 0.058(4) 0.067(4) 0.001(3) -0.005(3) -0.003(3)
N2 0.030(2) 0.0317(19) 0.029(2) 0.0042(16) 0.0061(16) 0.0016(15)
C29 0.030(3) 0.054(3) 0.036(3) -0.007(2) -0.009(2) -0.002(2)
C15 0.028(2) 0.036(2) 0.030(2) 0.0003(19) -0.0041(18) 0.0011(19)
O2 0.131(5) 0.084(4) 0.044(3) 0.006(3) -0.023(3) 0.017(4)
C31 0.081(5) 0.044(3) 0.052(4) -0.004(3) -0.005(4) 0.005(3)
C1S 0.127(7) 0.115(7) 0.112(7) 0.067(6) -0.048(6) -0.026(6)
C3S 0.36(2) 0.36(2) 0.36(2) -0.004(7) -0.001(7) -0.011(7)
C2S 0.149(7) 0.184(8) 0.169(8) 0.010(6) 0.035(6) 0.042(6)

loop_
_atom_type_symbol
_atom_type_description
_atom_type_scat_dispersion_real
_atom_type_scat_dispersion_imag
_atom_type_scat_source
C C 0.0033 0.0016 'International Tables Vol C Tables 4.2.6.8 and 6.1.1.4'
H H 0.0000 0.0000 'International Tables Vol C Tables 4.2.6.8 and 6.1.1.4'
Au Au -2.0133 8.8022 'International Tables Vol C Tables 4.2.6.8 and 6.1.1.4'
Cl Cl 0.1484 0.1585 'International Tables Vol C Tables 4.2.6.8 and 6.1.1.4'
F F 0.0171 0.0103 'International Tables Vol C Tables 4.2.6.8 and 6.1.1.4'
N N 0.0061 0.0033 'International Tables Vol C Tables 4.2.6.8 and 6.1.1.4'
O O 0.0106 0.0060 'International Tables Vol C Tables 4.2.6.8 and 6.1.1.4'
S S 0.1246 0.1234 'International Tables Vol C Tables 4.2.6.8 and 6.1.1.4'

loop_
_geom_angle_atom_site_label_1
_geom_angle_atom_site_label_2
_geom_angle_atom_site_label_3
_geom_angle
_geom_angle_site_symmetry_1
S1 Au1 S1 175.03(6) 2_665
S2 Au2 S2 174.43(7) 2_665
C1 S1 Au1 106.32(17) .
C16 S2 Au2 106.61(16) .
O1 S3 C31 103.8(3) .
O3 S3 O1 115.4(4) .
O3 S3 C31 103.5(4) .
O2 S3 O1 114.9(4) .
O2 S3 O3 113.9(4) .
O2 S3 C31 103.2(4) .
C9 C4 N1 120.3(4) .
C5 C4 C9 120.0(5) .
C5 C4 N1 119.3(5) .
C10 C11 H11 119.8 .
C10 C11 C12 120.5(4) .
C12 C11 H11 119.8 .
C4 C9 H9 119.7 .
C4 C9 C8 120.7(5) .
C8 C9 H9 119.7 .
C4 N1 C2 120.8(4) .
C1 N1 C4 127.3(4) .
C1 N1 C2 111.6(4) .
C16 N4 C25 127.9(4) .
C16 N4 C18 110.5(4) .
C25 N4 C18 119.1(4) .
N4 C16 S2 128.3(4) .
N3 C16 S2 120.9(4) .
N3 C16 N4 110.8(4) .
C13 C14 H14 120.2 .
C15 C14 H14 120.2 .
C15 C14 C13 119.5(5) .
C16 N3 C17 112.8(4) .
C16 N3 C19 124.7(4) .
C19 N3 C17 122.3(4) .
C14 C13 Cl2 119.0(4) .
C12 C13 Cl2 118.6(4) .
C12 C13 C14 122.4(4) .
N3 C17 H17A 111.3 .
N3 C17 H17B 111.3 .
N3 C17 C18 102.5(4) .
H17A C17 H17B 109.2 .
C18 C17 H17A 111.3 .
C18 C17 H17B 111.3 .
C11 C10 N2 118.5(4) .
C11 C10 C15 120.3(4) .
C15 C10 N2 121.0(4) .
C28 C27 H27 120.3 .
C28 C27 C26 119.3(5) .
C26 C27 H27 120.3 .
C25 C30 H30 119.9 .
C25 C30 C29 120.2(5) .
C29 C30 H30 119.9 .
C27 C28 Cl4 118.5(4) .
C27 C28 C29 122.1(5) .
C29 C28 Cl4 119.4(4) .
C11 C12 H12 121.3 .
C13 C12 C11 117.5(5) .
C13 C12 H12 121.3 .
N1 C2 H2A 111.2 .
N1 C2 H2B 111.2 .
N1 C2 C3 103.0(4) .
H2A C2 H2B 109.1 .
C3 C2 H2A 111.2 .
C3 C2 H2B 111.2 .
C2 C3 H3A 111.2 .
C2 C3 H3B 111.2 .
H3A C3 H3B 109.1 .
N2 C3 C2 103.0(4) .
N2 C3 H3A 111.2 .
N2 C3 H3B 111.2 .
N1 C1 S1 121.2(4) .
N2 C1 S1 128.1(4) .
N2 C1 N1 110.7(4) .
C22 C21 H21 120.3 .
C20 C21 H21 120.3 .
C20 C21 C22 119.4(5) .
C27 C26 H26 120.3 .
C25 C26 C27 119.3(5) .
C25 C26 H26 120.3 .
C24 C19 N3 120.0(5) .
C24 C19 C20 120.3(5) .
C20 C19 N3 119.6(4) .
C30 C25 N4 120.1(5) .
C26 C25 N4 119.0(5) .
C26 C25 C30 120.9(5) .
N4 C18 C17 103.2(4) .
N4 C18 H18A 111.1 .
N4 C18 H18B 111.1 .
C17 C18 H18A 111.1 .
C17 C18 H18B 111.1 .
H18A C18 H18B 109.1 .
C19 C24 H24 119.9 .
C19 C24 C23 120.2(5) .
C23 C24 H24 119.9 .
C21 C22 Cl3 119.1(4) .
C21 C22 C23 121.6(5) .
C23 C22 Cl3 119.3(4) .
C24 C23 H23 120.9 .
C22 C23 C24 118.3(5) .
C22 C23 H23 120.9 .
C8 C7 Cl1 118.1(5) .
C6 C7 Cl1 119.2(5) .
C6 C7 C8 122.6(5) .
C21 C20 C19 120.1(5) .
C21 C20 H20 119.9 .
C19 C20 H20 119.9 .
C4 C5 H5 119.9 .
C4 C5 C6 120.1(5) .
C6 C5 H5 119.9 .
C9 C8 H8 121.0 .
C7 C8 C9 118.0(5) .
C7 C8 H8 121.0 .
C7 C6 C5 118.7(5) .
C7 C6 H6 120.7 .
C5 C6 H6 120.7 .
C10 N2 C3 119.7(4) .
C1 N2 C10 128.3(4) .
C1 N2 C3 111.6(4) .
C30 C29 H29 120.9 .
C28 C29 C30 118.2(5) .
C28 C29 H29 120.9 .
C14 C15 C10 119.7(5) .
C14 C15 H15 120.2 .
C10 C15 H15 120.2 .
F1 C31 S3 111.9(5) .
F1 C31 F2 108.2(7) .
F1 C31 F3 107.5(6) .
F2 C31 S3 111.0(5) .
F2 C31 F3 107.5(6) .
F3 C31 S3 110.5(6) .
H1SA C1S H1SB 109.5 .
H1SA C1S H1SC 109.5 .
H1SB C1S H1SC 109.5 .
C2S C1S H1SA 109.5 .
C2S C1S H1SB 109.5 .
C2S C1S H1SC 109.5 .
C3S C3S H3SA 105.6 2_655
C3S C3S H3SB 105.6 2_655
C3S C3S C2S 127.0(17) 2_655
H3SA C3S H3SB 106.1 .
C2S C3S H3SA 105.6 .
C2S C3S H3SB 105.6 .
C1S C2S H2SA 110.1 .
C1S C2S H2SB 110.1 .
C3S C2S C1S 108.2(10) .
C3S C2S H2SA 110.1 .
C3S C2S H2SB 110.1 .
H2SA C2S H2SB 108.4 .

loop_
_geom_bond_atom_site_label_1
_geom_bond_atom_site_label_2
_geom_bond_distance
_geom_bond_site_symmetry_2
Au1 S1 2.2885(11) 2_665
Au1 S1 2.2886(11) .
Au2 S2 2.2813(12) 2_665
Au2 S2 2.2813(12) .
S1 C1 1.723(5) .
S2 C16 1.714(5) .
Cl4 C28 1.749(5) .
S3 O1 1.431(4) .
S3 O3 1.424(5) .
S3 O2 1.424(5) .
S3 C31 1.811(8) .
Cl2 C13 1.746(5) .
Cl3 C22 1.742(5) .
Cl1 C7 1.748(5) .
C4 C9 1.382(8) .
C4 N1 1.432(6) .
C4 C5 1.371(7) .
C11 H11 0.9500 .
C11 C10 1.382(7) .
C11 C12 1.407(7) .
C9 H9 0.9500 .
C9 C8 1.392(8) .
N1 C2 1.477(7) .
N1 C1 1.339(6) .
N4 C16 1.336(6) .
N4 C25 1.428(7) .
N4 C18 1.498(7) .
C16 N3 1.328(6) .
C14 H14 0.9500 .
C14 C13 1.380(7) .
C14 C15 1.376(7) .
N3 C17 1.467(7) .
N3 C19 1.431(6) .
C13 C12 1.379(8) .
C17 H17A 0.9900 .
C17 H17B 0.9900 .
C17 C18 1.534(8) .
C10 N2 1.421(6) .
C10 C15 1.391(7) .
C27 H27 0.9500 .
C27 C28 1.374(8) .
C27 C26 1.384(8) .
C30 H30 0.9500 .
C30 C25 1.379(7) .
C30 C29 1.389(8) .
C28 C29 1.379(8) .
C12 H12 0.9500 .
C2 H2A 0.9900 .
C2 H2B 0.9900 .
C2 C3 1.528(7) .
C3 H3A 0.9900 .
C3 H3B 0.9900 .
C3 N2 1.481(6) .
C1 N2 1.329(6) .
C21 H21 0.9500 .
C21 C22 1.378(8) .
C21 C20 1.370(8) .
C26 H26 0.9500 .
C26 C25 1.379(7) .
C19 C24 1.378(7) .
C19 C20 1.379(7) .
C18 H18A 0.9900 .
C18 H18B 0.9900 .
C24 H24 0.9500 .
C24 C23 1.392(8) .
C22 C23 1.379(8) .
C23 H23 0.9500 .
F1 C31 1.314(9) .
F2 C31 1.344(8) .
C7 C8 1.375(8) .
C7 C6 1.367(9) .
C20 H20 0.9500 .
C5 H5 0.9500 .
C5 C6 1.398(8) .
C8 H8 0.9500 .
F3 C31 1.344(8) .
C6 H6 0.9500 .
C29 H29 0.9500 .
C15 H15 0.9500 .
C1S H1SA 0.9800 .
C1S H1SB 0.9800 .
C1S H1SC 0.9800 .
C1S C2S 1.593(9) .
C3S C3S 1.466(13) 2_655
C3S H3SA 0.9900 .
C3S H3SB 0.9900 .
C3S C2S 1.491(9) .
C2S H2SA 0.9900 .
C2S H2SB 0.9900 .

loop_
_geom_torsion_atom_site_label_1
_geom_torsion_atom_site_label_2
_geom_torsion_atom_site_label_3
_geom_torsion_atom_site_label_4
_geom_torsion
_geom_torsion_site_symmetry_1
Au1 S1 C1 N1 153.6(4) .
Au1 S1 C1 N2 -28.9(5) .
Au2 S2 C16 N4 21.1(5) .
Au2 S2 C16 N3 -158.3(4) .
S1 C1 N2 C10 -7.6(8) .
S1 C1 N2 C3 179.9(4) .
S2 C16 N3 C17 -176.4(4) .
S2 C16 N3 C19 -0.8(7) .
Cl4 C28 C29 C30 -178.4(4) .
Cl2 C13 C12 C11 176.1(4) .
Cl3 C22 C23 C24 176.7(4) .
Cl1 C7 C8 C9 176.5(5) .
Cl1 C7 C6 C5 -176.9(5) .
C4 C9 C8 C7 0.6(9) .
C4 N1 C2 C3 -169.7(5) .
C4 N1 C1 S1 -10.1(7) .
C4 N1 C1 N2 172.0(5) .
C4 C5 C6 C7 0.3(10) .
C11 C10 N2 C3 -66.3(6) .
C11 C10 N2 C1 121.7(5) .
C11 C10 C15 C14 -3.6(7) .
C9 C4 N1 C2 107.7(6) .
C9 C4 N1 C1 -64.8(7) .
C9 C4 C5 C6 0.3(9) .
N1 C4 C9 C8 -173.4(5) .
N1 C4 C5 C6 173.0(6) .
N1 C2 C3 N2 -4.9(5) .
N1 C1 N2 C10 170.1(5) .
N1 C1 N2 C3 -2.4(6) .
N4 C16 N3 C17 4.1(6) .
N4 C16 N3 C19 179.7(5) .
C16 N4 C25 C30 -124.0(6) .
C16 N4 C25 C26 59.2(7) .
C16 N4 C18 C17 2.9(6) .
C16 N3 C17 C18 -2.0(7) .
C16 N3 C19 C24 89.0(7) .
C16 N3 C19 C20 -89.8(6) .
C14 C13 C12 C11 -3.5(7) .
N3 C17 C18 N4 -0.5(6) .
N3 C19 C24 C23 -177.4(5) .
N3 C19 C20 C21 177.5(5) .
C13 C14 C15 C10 1.5(7) .
C17 N3 C19 C24 -95.7(7) .
C17 N3 C19 C20 85.5(7) .
C10 C11 C12 C13 1.3(7) .
C27 C28 C29 C30 2.0(8) .
C27 C26 C25 N4 177.4(5) .
C27 C26 C25 C30 0.6(8) .
C28 C27 C26 C25 0.6(8) .
C12 C11 C10 N2 178.1(4) .
C12 C11 C10 C15 2.1(7) .
C2 N1 C1 S1 176.8(4) .
C2 N1 C1 N2 -1.1(6) .
C2 C3 N2 C10 -168.6(4) .
C2 C3 N2 C1 4.7(5) .
C1 N1 C2 C3 3.9(6) .
C21 C22 C23 C24 -2.6(8) .
C26 C27 C28 Cl4 178.4(4) .
C26 C27 C28 C29 -1.9(8) .
C19 N3 C17 C18 -177.8(5) .
C19 C24 C23 C22 0.6(8) .
C25 N4 C16 S2 14.6(8) .
C25 N4 C16 N3 -166.0(5) .
C25 N4 C18 C17 166.4(5) .
C25 C30 C29 C28 -0.7(8) .
C18 N4 C16 S2 176.2(4) .
C18 N4 C16 N3 -4.3(6) .
C18 N4 C25 C30 75.7(6) .
C18 N4 C25 C26 -101.0(6) .
C24 C19 C20 C21 -1.2(8) .
C22 C21 C20 C19 -0.8(8) .
O1 S3 C31 F1 59.3(6) .
O1 S3 C31 F2 -61.7(6) .
O1 S3 C31 F3 179.1(5) .
C20 C21 C22 Cl3 -176.6(4) .
C20 C21 C22 C23 2.7(8) .
C20 C19 C24 C23 1.3(8) .
O3 S3 C31 F1 -179.8(5) .
O3 S3 C31 F2 59.1(6) .
O3 S3 C31 F3 -60.1(6) .
C5 C4 C9 C8 -0.8(9) .
C5 C4 N1 C2 -64.9(7) .
C5 C4 N1 C1 122.5(6) .
C8 C7 C6 C5 -0.5(10) .
C6 C7 C8 C9 0.1(10) .
N2 C10 C15 C14 -179.4(5) .
C29 C30 C25 N4 -177.3(5) .
C29 C30 C25 C26 -0.6(8) .
C15 C14 C13 Cl2 -177.5(4) .
C15 C14 C13 C12 2.1(8) .
C15 C10 N2 C3 109.7(5) .
C15 C10 N2 C1 -62.4(7) .
O2 S3 C31 F1 -60.9(6) .
O2 S3 C31 F2 178.1(5) .
O2 S3 C31 F3 58.9(6) .
C3S C3S C2S C1S 134.2(8) 2_655
